data_4321522
loop_
_publ_author_name
'Tadao Masumori'
'Hidetake Seino'
'Yasushi Mizobe'
'Masanobu Hidai'

_publ_contact_author_address
;
     Institute of Industrial Scienece, The University of Tokyo,
     Roppongi, Minato-ku, Tokyo 106-8558, Japan
;
_publ_contact_author_email ymizobe@cc.iis.u-tokyo.ac.jp
_publ_contact_author_fax '(+81) 3 (3402) 6303'
_publ_contact_author_name 'Yasushi Mizobe'
_publ_section_title
;
 The Cubane-Type Mo2Ir2S4 Cluster Containing an Organohydrazido(2-) Ligand
 on the Mo Site
;
_journal_name_full 'Inorganic Chemistry'
_journal_page_first 5002
_journal_page_last 5003
_journal_paper_doi 10.1021/ic991441q
_journal_volume 39
_journal_year 2000
_chemical_formula_sum 'C26 H44 Cl4 Ir2 Mo2 N2 O3 S4'
_chemical_formula_weight 1279.02
_space_group_IT_number 14
_symmetry_cell_setting monoclinic
_symmetry_Int_Tables_number 14
_symmetry_space_group_name_Hall '-P 2yn'
_symmetry_space_group_name_H-M 'P 1 21/n 1'
_audit_creation_date 'Mon Nov 16 20:51:44 1998'
_audit_creation_method 'from TEXRAY.INF file'
_cell_angle_alpha 90
_cell_angle_beta 107.77(2)
_cell_angle_gamma 90
_cell_formula_units_Z 4
_cell_length_a 10.782(3)
_cell_length_b 22.056(3)
_cell_length_c 17.219(3)
_cell_measurement_reflns_used 25
_cell_measurement_temperature 296.2
_cell_measurement_theta_max 19.9
_cell_measurement_theta_min 19.2
_cell_volume 3899.4(15)
_computing_cell_refinement 'Rigaku/AFC Diffractometer Control'
_computing_data_collection 'Rigaku/AFC Diffractometer Control'
_computing_data_reduction teXsan
_computing_publication_material teXsan
_computing_structure_refinement teXsan
_computing_structure_solution 'DIRDIF92 (PATTY)'
_diffrn_ambient_temperature 296.2
_diffrn_measurement_device_type 'Rigaku AFC7R'
_diffrn_measurement_method \w-2\q
_diffrn_orient_matrix_UB_11 0.08032
_diffrn_orient_matrix_UB_12 0.00824
_diffrn_orient_matrix_UB_13 0.04645
_diffrn_orient_matrix_UB_21 0.02522
_diffrn_orient_matrix_UB_22 -0.04367
_diffrn_orient_matrix_UB_23 0.00066
_diffrn_orient_matrix_UB_31 0.04896
_diffrn_orient_matrix_UB_32 0.00897
_diffrn_orient_matrix_UB_33 -0.03952
_diffrn_radiation_detector 'scintillation counter'
_diffrn_radiation_monochromator graphite
_diffrn_radiation_source 'Rigaku rotating anode'
_diffrn_radiation_type 'Mo K\a'
_diffrn_radiation_wavelength 0.7107
_diffrn_reflns_av_R_equivalents 0.081
_diffrn_reflns_av_sigmaI/netI 0.070
_diffrn_reflns_limit_h_max 14
_diffrn_reflns_limit_h_min 0
_diffrn_reflns_limit_k_max 28
_diffrn_reflns_limit_k_min 0
_diffrn_reflns_limit_l_max 21
_diffrn_reflns_limit_l_min -22
_diffrn_reflns_number 9436
_diffrn_reflns_reduction_process 'Lp corrections applied'
_diffrn_reflns_theta_max 27.53
_diffrn_reflns_theta_min 2.64
_diffrn_standards_decay_% -11.36
_diffrn_standards_interval_count 150
_diffrn_standards_number 3
_exptl_absorpt_coefficient_mu 7.968
_exptl_absorpt_correction_T_max 1.000
_exptl_absorpt_correction_T_min 0.217
_exptl_absorpt_correction_type psi-scan
_exptl_absorpt_process_details '(North, Phillips & Mathews, 1968)'
_exptl_crystal_colour black
_exptl_crystal_density_diffrn 2.178
_exptl_crystal_density_method 'not measured'
_exptl_crystal_description plate
_exptl_crystal_F_000 2432.00
_exptl_crystal_size_max 0.400
_exptl_crystal_size_mid 0.400
_exptl_crystal_size_min 0.050
_refine_diff_density_max 2.28
_refine_diff_density_min -1.70
_refine_ls_extinction_method none
_refine_ls_goodness_of_fit_ref 1.990
_refine_ls_hydrogen_treatment noref
_refine_ls_matrix_type full
_refine_ls_number_constraints 0
_refine_ls_number_parameters 388
_refine_ls_number_reflns 5902
_refine_ls_number_restraints 0
_refine_ls_R_factor_all 0.0494
_refine_ls_R_factor_gt 0.0494
_refine_ls_shift/su_max 0.1300
_refine_ls_shift/su_mean 0.0070
_refine_ls_structure_factor_coef F
_refine_ls_weighting_details 'w = 1/[\s^2^(Fo) + 0.00014|Fo|^2^]'
_refine_ls_weighting_scheme calc
_refine_ls_wR_factor_gt 0.0543
_refine_ls_wR_factor_ref 0.0543
_reflns_number_gt 5902
_reflns_number_total 8973
_reflns_threshold_expression >3.0sigma(I)
_cod_data_source_file ic991441q_1.cif
_cod_data_source_block '[Cp*2Ir2{MoOCl2}{MoCl2(dmf)}S4]'
_cod_original_cell_volume 3899(1)
_cod_original_sg_symbol_H-M 'P 21/n '
_cod_original_formula_sum 'C26 H44 Cl4 Ir2 N2 Mo2 O3 S4 '
_cod_database_code 4321522

loop_
_symmetry_equiv_pos_as_xyz
x,y,z
1/2-x,1/2+y,1/2-z
-x,-y,-z
1/2+x,1/2-y,1/2+z

loop_
_atom_site_label
_atom_site_type_symbol
_atom_site_fract_x
_atom_site_fract_y
_atom_site_fract_z
_atom_site_U_iso_or_equiv
_atom_site_adp_type
_atom_site_occupancy
_atom_site_calc_flag
_atom_site_refinement_flags
_atom_site_disorder_assembly
_atom_site_disorder_group
Ir(1) Ir 0.07794(5) 0.22591(2) 0.52312(3) 0.0358(1) Uani 1.00 d . . .
Ir(2) Ir 0.20303(5) 0.11983(2) 0.41090(3) 0.0315(1) Uani 1.00 d . . .
Mo(1) Mo 0.2796(1) 0.13621(5) 0.58585(6) 0.0341(3) Uani 1.00 d . . .
Mo(2) Mo 0.4014(1) 0.23770(5) 0.52325(7) 0.0410(3) Uani 1.00 d . . .
Cl(1) Cl 0.1980(3) 0.1227(1) 0.7067(2) 0.0476(10) Uani 1.00 d . . .
Cl(2) Cl 0.3001(3) 0.0221(1) 0.5964(2) 0.0431(9) Uani 1.00 d . . .
Cl(3) Cl 0.3643(4) 0.3496(1) 0.5154(2) 0.055(1) Uani 1.00 d . . .
Cl(4) Cl 0.4813(3) 0.2546(1) 0.4020(2) 0.0453(10) Uani 1.00 d . . .
S(1) S 0.0730(3) 0.1227(1) 0.4970(2) 0.0359(9) Uani 1.00 d . . .
S(2) S 0.2819(3) 0.2390(1) 0.6189(2) 0.0416(9) Uani 1.00 d . . .
S(3) S 0.4117(3) 0.1312(1) 0.5000(2) 0.0361(9) Uani 1.00 d . . .
S(4) S 0.1725(3) 0.2266(1) 0.4150(2) 0.0350(8) Uani 1.00 d . . .
O(1) O 0.5478(8) 0.2348(4) 0.5944(6) 0.051(3) Uani 1.00 d . . .
O(2) O 0.4661(9) 0.1338(4) 0.6804(5) 0.048(3) Uani 1.00 d . . .
O(3) O 0.794(2) 0.4159(8) 0.574(1) 0.155(9) Uani 1.00 d . . .
N(1) N 0.630(1) 0.0930(5) 0.7803(7) 0.054(4) Uani 1.00 d . . .
N(2) N 0.673(2) 0.440(1) 0.446(1) 0.133(9) Uani 1.00 d . . .
C(1) C -0.051(2) 0.2555(8) 0.600(1) 0.067(6) Uani 1.00 d . . .
C(2) C 0.002(2) 0.3080(7) 0.570(1) 0.077(6) Uani 1.00 d . . .
C(3) C -0.046(1) 0.3061(7) 0.483(1) 0.057(5) Uani 1.00 d . . .
C(4) C -0.118(1) 0.2553(7) 0.4602(9) 0.058(5) Uani 1.00 d . . .
C(5) C -0.127(1) 0.2240(6) 0.531(1) 0.058(5) Uani 1.00 d . . .
C(6) C -0.031(2) 0.243(1) 0.688(1) 0.14(1) Uani 1.00 d . . .
C(7) C 0.084(2) 0.3572(10) 0.624(2) 0.14(1) Uani 1.00 d . . .
C(8) C -0.018(2) 0.3542(9) 0.428(1) 0.114(9) Uani 1.00 d . . .
C(9) C -0.193(2) 0.2404(9) 0.371(1) 0.099(7) Uani 1.00 d . . .
C(10) C -0.202(2) 0.1695(8) 0.532(2) 0.111(9) Uani 1.00 d . . .
C(11) C 0.159(2) 0.1130(6) 0.2768(8) 0.055(5) Uani 1.00 d . . .
C(12) C 0.059(1) 0.0850(6) 0.3016(8) 0.052(5) Uani 1.00 d . . .
C(13) C 0.113(1) 0.0339(6) 0.3511(7) 0.045(4) Uani 1.00 d . . .
C(14) C 0.249(1) 0.0319(5) 0.3606(8) 0.041(4) Uani 1.00 d . . .
C(15) C 0.277(1) 0.0814(6) 0.3145(8) 0.046(4) Uani 1.00 d . . .
C(16) C 0.148(2) 0.1669(7) 0.2208(9) 0.088(7) Uani 1.00 d . . .
C(17) C -0.083(2) 0.1000(9) 0.272(1) 0.095(7) Uani 1.00 d . . .
C(18) C 0.042(2) -0.0096(6) 0.390(1) 0.067(6) Uani 1.00 d . . .
C(19) C 0.343(1) -0.0165(6) 0.4045(9) 0.053(5) Uani 1.00 d . . .
C(20) C 0.409(2) 0.0946(7) 0.3021(10) 0.071(6) Uani 1.00 d . . .
C(21) C 0.507(1) 0.0943(7) 0.7346(8) 0.052(4) Uani 1.00 d . . .
C(22) C 0.676(2) 0.0464(7) 0.8413(10) 0.077(6) Uani 1.00 d . . .
C(23) C 0.719(2) 0.1401(7) 0.772(1) 0.070(6) Uani 1.00 d . . .
C(24) C 0.697(2) 0.409(1) 0.510(2) 0.11(1) Uani 1.00 d . . .
C(25) C 0.569(3) 0.426(2) 0.381(2) 0.20(2) Uani 1.00 d . . .
C(26) C 0.760(3) 0.487(1) 0.437(2) 0.19(2) Uani 1.00 d . . .
H(1) H -0.0754 0.2056 0.6928 0.1696 Uiso 1.00 calc . . .
H(2) H 0.0583 0.2383 0.7158 0.1696 Uiso 1.00 calc . . .
H(3) H -0.0669 0.2746 0.7114 0.1696 Uiso 1.00 calc . . .
H(4) H 0.1609 0.3403 0.6595 0.1669 Uiso 1.00 calc . . .
H(5) H 0.1061 0.3873 0.5905 0.1669 Uiso 1.00 calc . . .
H(6) H 0.0349 0.3759 0.6551 0.1669 Uiso 1.00 calc . . .
H(7) H 0.0340 0.3850 0.4608 0.1366 Uiso 1.00 calc . . .
H(8) H 0.0260 0.3367 0.3939 0.1366 Uiso 1.00 calc . . .
H(9) H -0.0984 0.3712 0.3959 0.1366 Uiso 1.00 calc . . .
H(10) H -0.2561 0.2708 0.3486 0.1192 Uiso 1.00 calc . . .
H(11) H -0.1336 0.2382 0.3399 0.1192 Uiso 1.00 calc . . .
H(12) H -0.2352 0.2022 0.3686 0.1192 Uiso 1.00 calc . . .
H(13) H -0.2654 0.1773 0.5583 0.1320 Uiso 1.00 calc . . .
H(14) H -0.2445 0.1566 0.4771 0.1320 Uiso 1.00 calc . . .
H(15) H -0.1456 0.1379 0.5598 0.1320 Uiso 1.00 calc . . .
H(16) H 0.2008 0.1989 0.2493 0.1041 Uiso 1.00 calc . . .
H(17) H 0.1739 0.1556 0.1749 0.1041 Uiso 1.00 calc . . .
H(18) H 0.0590 0.1800 0.2025 0.1041 Uiso 1.00 calc . . .
H(19) H -0.1148 0.1059 0.3169 0.1135 Uiso 1.00 calc . . .
H(20) H -0.0951 0.1366 0.2404 0.1135 Uiso 1.00 calc . . .
H(21) H -0.1294 0.0682 0.2386 0.1135 Uiso 1.00 calc . . .
H(22) H -0.0481 0.0005 0.3725 0.0806 Uiso 1.00 calc . . .
H(23) H 0.0531 -0.0497 0.3731 0.0806 Uiso 1.00 calc . . .
H(24) H 0.0754 -0.0065 0.4472 0.0806 Uiso 1.00 calc . . .
H(25) H 0.3440 -0.0185 0.4598 0.0635 Uiso 1.00 calc . . .
H(26) H 0.3155 -0.0548 0.3791 0.0635 Uiso 1.00 calc . . .
H(27) H 0.4275 -0.0076 0.4020 0.0635 Uiso 1.00 calc . . .
H(28) H 0.4724 0.0675 0.3342 0.0841 Uiso 1.00 calc . . .
H(29) H 0.4025 0.0897 0.2462 0.0841 Uiso 1.00 calc . . .
H(30) H 0.4341 0.1352 0.3183 0.0841 Uiso 1.00 calc . . .
H(31) H 0.4487 0.0645 0.7429 0.0598 Uiso 1.00 calc . . .
H(32) H 0.6269 0.0475 0.8786 0.0939 Uiso 1.00 calc . . .
H(33) H 0.6659 0.0077 0.8156 0.0939 Uiso 1.00 calc . . .
H(34) H 0.7654 0.0529 0.8699 0.0939 Uiso 1.00 calc . . .
H(35) H 0.8029 0.1337 0.8101 0.0839 Uiso 1.00 calc . . .
H(36) H 0.7262 0.1397 0.7182 0.0839 Uiso 1.00 calc . . .
H(37) H 0.6873 0.1788 0.7820 0.0839 Uiso 1.00 calc . . .
H(38) H 0.6372 0.3774 0.5117 0.1345 Uiso 1.00 calc . . .
H(39) H 0.4911 0.4279 0.3971 0.2458 Uiso 1.00 calc . . .
H(40) H 0.5611 0.4555 0.3389 0.2458 Uiso 1.00 calc . . .
H(41) H 0.5776 0.3873 0.3612 0.2458 Uiso 1.00 calc . . .
H(42) H 0.8403 0.4714 0.4392 0.2168 Uiso 1.00 calc . . .
H(43) H 0.7205 0.5070 0.3856 0.2168 Uiso 1.00 calc . . .
H(44) H 0.7679 0.5166 0.4793 0.2168 Uiso 1.00 calc . . .

loop_
_atom_site_aniso_label
_atom_site_aniso_U_11
_atom_site_aniso_U_22
_atom_site_aniso_U_33
_atom_site_aniso_U_12
_atom_site_aniso_U_13
_atom_site_aniso_U_23
Ir(1) 0.0318(3) 0.0401(3) 0.0374(3) 0.0064(2) 0.0134(2) 0.0015(2)
Ir(2) 0.0306(3) 0.0344(2) 0.0290(2) 0.0005(2) 0.0080(2) 0.0000(2)
Mo(1) 0.0315(6) 0.0384(6) 0.0321(6) 0.0022(4) 0.0095(5) 0.0009(4)
Mo(2) 0.0354(6) 0.0420(6) 0.0439(7) -0.0009(5) 0.0095(5) 0.0013(5)
Cl(1) 0.048(2) 0.054(2) 0.041(2) -0.001(2) 0.015(2) -0.002(1)
Cl(2) 0.037(2) 0.048(2) 0.044(2) 0.004(1) 0.011(1) -0.002(1)
Cl(3) 0.058(2) 0.042(2) 0.062(2) 0.003(2) 0.016(2) 0.006(2)
Cl(4) 0.045(2) 0.057(2) 0.040(2) 0.009(1) 0.022(2) 0.009(1)
S(1) 0.030(2) 0.043(2) 0.038(2) -0.001(1) 0.013(1) 0.002(1)
S(2) 0.037(2) 0.044(2) 0.044(2) 0.003(1) 0.011(2) -0.006(1)
S(3) 0.030(2) 0.042(2) 0.037(2) 0.000(1) 0.011(1) -0.001(1)
S(4) 0.030(2) 0.039(2) 0.035(2) 0.001(1) 0.008(1) 0.005(1)
O(1) 0.035(5) 0.052(6) 0.056(6) 0.002(4) 0.000(4) -0.011(4)
O(2) 0.039(6) 0.062(6) 0.034(5) -0.001(4) -0.003(4) 0.009(4)
O(3) 0.14(2) 0.15(2) 0.14(2) 0.00(1) 0.00(1) -0.02(1)
N(1) 0.044(8) 0.072(8) 0.034(7) 0.008(6) -0.007(5) 0.003(6)
N(2) 0.09(2) 0.20(2) 0.08(2) -0.03(2) -0.01(1) 0.02(2)
C(1) 0.07(1) 0.08(1) 0.07(1) 0.029(9) 0.037(10) 0.008(9)
C(2) 0.045(10) 0.07(1) 0.09(1) 0.026(8) -0.010(9) -0.043(10)
C(3) 0.033(8) 0.060(9) 0.08(1) 0.017(7) 0.019(8) 0.000(8)
C(4) 0.044(9) 0.07(1) 0.06(1) 0.016(7) 0.019(8) -0.011(8)
C(5) 0.047(9) 0.040(8) 0.10(1) 0.014(7) 0.037(9) 0.013(8)
C(6) 0.17(2) 0.21(2) 0.06(1) 0.12(2) 0.06(1) 0.04(1)
C(7) 0.07(1) 0.12(2) 0.23(3) 0.01(1) 0.03(2) -0.11(2)
C(8) 0.10(2) 0.10(1) 0.18(2) 0.06(1) 0.09(2) 0.09(1)
C(9) 0.07(1) 0.13(2) 0.06(1) 0.05(1) -0.025(10) -0.02(1)
C(10) 0.08(1) 0.06(1) 0.23(3) 0.005(9) 0.10(2) 0.03(1)
C(11) 0.09(1) 0.038(8) 0.029(7) 0.005(7) 0.007(8) -0.010(6)
C(12) 0.046(9) 0.062(9) 0.043(9) 0.008(7) 0.004(7) -0.016(7)
C(13) 0.059(9) 0.058(8) 0.020(6) -0.018(7) 0.013(6) -0.015(6)
C(14) 0.047(8) 0.031(7) 0.043(8) -0.003(5) 0.012(6) -0.008(5)
C(15) 0.063(10) 0.049(8) 0.032(7) -0.001(7) 0.024(7) -0.010(6)
C(16) 0.16(2) 0.07(1) 0.035(9) 0.03(1) 0.02(1) 0.008(8)
C(17) 0.07(1) 0.11(2) 0.08(1) 0.02(1) -0.02(1) -0.02(1)
C(18) 0.06(1) 0.048(9) 0.10(1) -0.020(7) 0.04(1) -0.020(8)
C(19) 0.07(1) 0.041(8) 0.059(10) 0.013(7) 0.031(8) -0.001(6)
C(20) 0.08(1) 0.08(1) 0.07(1) -0.014(9) 0.06(1) -0.019(9)
C(21) 0.049(9) 0.08(1) 0.026(7) -0.003(7) 0.007(6) -0.011(7)
C(22) 0.08(1) 0.08(1) 0.05(1) 0.019(9) -0.013(9) 0.000(8)
C(23) 0.05(1) 0.08(1) 0.07(1) 0.004(8) -0.005(8) -0.004(9)
C(24) 0.07(2) 0.15(2) 0.11(2) -0.03(2) 0.03(2) -0.03(2)
C(25) 0.16(3) 0.32(5) 0.13(3) -0.08(3) 0.04(2) 0.04(3)
C(26) 0.24(4) 0.06(2) 0.31(4) -0.05(2) 0.17(3) -0.02(2)

loop_
_atom_type_symbol
_atom_type_description
_atom_type_scat_dispersion_real
_atom_type_scat_dispersion_imag
_atom_type_scat_source
C C 0.003 0.002
;International Tables for Crystallography

(1992, Vol. C, Tables 4.2.6.8 and 6.1.1.1)

;
H H 0.000 0.000
;International Tables for Crystallography

(1992, Vol. C, Table 6.1.1.2)

;
O O 0.011 0.006
;International Tables for Crystallography

1992, Vol. C, Tables 4.2.6.8 and 6.1.1.1)

;
S S 0.125 0.123
;International Tables for Crystallography

(1992, Vol. C, Tables 4.2.6.8 and 6.1.1.1)

;
Cl Cl 0.148 0.159
;International Tables for Crystallography

(1992, Vol. C, Tables 4.2.6.8 and 6.1.1.1)

;
Mo Mo -1.683 0.686
;International Tables for Crystallography

(1992, Vol. C, Tables 4.2.6.8 and 6.1.1.1)

;
Ir Ir -1.444 7.990
;International Tables for Crystallography

(1992, Vol. C, Tables 4.2.6.8 and 6.1.1.1)

;
N N 0.006 0.003
;International Tables for Crystallography

(1992, Vol. C, Tables 4.2.6.8 and 6.1.1.1)

;

loop_
_geom_angle_atom_site_label_1
_geom_angle_atom_site_label_2
_geom_angle_atom_site_label_3
_geom_angle
_geom_angle_site_symmetry_1
_geom_angle_site_symmetry_2
_geom_angle_site_symmetry_3
_geom_angle_publ_flag
Mo(1) Ir(1) S(1) 51.03(8) 1_555 1_555 1_555 yes
Mo(1) Ir(1) S(2) 51.75(8) 1_555 1_555 1_555 yes
Mo(1) Ir(1) S(4) 81.04(8) 1_555 1_555 1_555 yes
Mo(1) Ir(1) C(1) 120.0(4) 1_555 1_555 1_555 yes
Mo(1) Ir(1) C(2) 137.3(4) 1_555 1_555 1_555 yes
Mo(1) Ir(1) C(3) 169.5(4) 1_555 1_555 1_555 yes
Mo(1) Ir(1) C(4) 154.3(4) 1_555 1_555 1_555 yes
Mo(1) Ir(1) C(5) 127.1(4) 1_555 1_555 1_555 yes
S(1) Ir(1) S(2) 102.7(1) 1_555 1_555 1_555 yes
S(1) Ir(1) S(4) 81.1(1) 1_555 1_555 1_555 yes
S(1) Ir(1) C(1) 114.2(5) 1_555 1_555 1_555 yes
S(1) Ir(1) C(2) 151.2(5) 1_555 1_555 1_555 yes
S(1) Ir(1) C(3) 138.9(4) 1_555 1_555 1_555 yes
S(1) Ir(1) C(4) 103.7(4) 1_555 1_555 1_555 yes
S(1) Ir(1) C(5) 91.6(4) 1_555 1_555 1_555 yes
S(2) Ir(1) S(4) 90.9(1) 1_555 1_555 1_555 yes
S(2) Ir(1) C(1) 99.5(5) 1_555 1_555 1_555 yes
S(2) Ir(1) C(2) 90.8(4) 1_555 1_555 1_555 yes
S(2) Ir(1) C(3) 118.4(4) 1_555 1_555 1_555 yes
S(2) Ir(1) C(4) 152.4(4) 1_555 1_555 1_555 yes
S(2) Ir(1) C(5) 133.7(5) 1_555 1_555 1_555 yes
S(4) Ir(1) C(1) 158.7(4) 1_555 1_555 1_555 yes
S(4) Ir(1) C(2) 124.5(6) 1_555 1_555 1_555 yes
S(4) Ir(1) C(3) 96.4(4) 1_555 1_555 1_555 yes
S(4) Ir(1) C(4) 101.2(4) 1_555 1_555 1_555 yes
S(4) Ir(1) C(5) 135.1(5) 1_555 1_555 1_555 yes
C(1) Ir(1) C(2) 37.6(6) 1_555 1_555 1_555 yes
C(1) Ir(1) C(3) 62.3(6) 1_555 1_555 1_555 yes
C(1) Ir(1) C(4) 61.9(6) 1_555 1_555 1_555 yes
C(1) Ir(1) C(5) 36.0(6) 1_555 1_555 1_555 yes
C(2) Ir(1) C(3) 37.6(6) 1_555 1_555 1_555 yes
C(2) Ir(1) C(4) 61.8(5) 1_555 1_555 1_555 yes
C(2) Ir(1) C(5) 61.5(6) 1_555 1_555 1_555 yes
C(3) Ir(1) C(4) 36.2(5) 1_555 1_555 1_555 yes
C(3) Ir(1) C(5) 61.5(5) 1_555 1_555 1_555 yes
C(4) Ir(1) C(5) 37.7(5) 1_555 1_555 1_555 yes
Mo(1) Ir(2) S(1) 50.96(8) 1_555 1_555 1_555 yes
Mo(1) Ir(2) S(3) 52.14(8) 1_555 1_555 1_555 yes
Mo(1) Ir(2) S(4) 81.03(8) 1_555 1_555 1_555 yes
Mo(1) Ir(2) C(11) 174.7(4) 1_555 1_555 1_555 yes
Mo(1) Ir(2) C(12) 147.4(4) 1_555 1_555 1_555 yes
Mo(1) Ir(2) C(13) 122.1(3) 1_555 1_555 1_555 yes
Mo(1) Ir(2) C(14) 119.0(3) 1_555 1_555 1_555 yes
Mo(1) Ir(2) C(15) 140.7(4) 1_555 1_555 1_555 yes
S(1) Ir(2) S(3) 103.1(1) 1_555 1_555 1_555 yes
S(1) Ir(2) S(4) 80.8(1) 1_555 1_555 1_555 yes
S(1) Ir(2) C(11) 133.3(5) 1_555 1_555 1_555 yes
S(1) Ir(2) C(12) 98.5(4) 1_555 1_555 1_555 yes
S(1) Ir(2) C(13) 93.2(3) 1_555 1_555 1_555 yes
S(1) Ir(2) C(14) 121.0(3) 1_555 1_555 1_555 yes
S(1) Ir(2) C(15) 155.4(4) 1_555 1_555 1_555 yes
S(3) Ir(2) S(4) 89.3(1) 1_555 1_555 1_555 yes
S(3) Ir(2) C(11) 123.5(5) 1_555 1_555 1_555 yes
S(3) Ir(2) C(12) 154.4(4) 1_555 1_555 1_555 yes
S(3) Ir(2) C(13) 126.5(4) 1_555 1_555 1_555 yes
S(3) Ir(2) C(14) 93.8(3) 1_555 1_555 1_555 yes
S(3) Ir(2) C(15) 92.3(4) 1_555 1_555 1_555 yes
S(4) Ir(2) C(11) 96.4(3) 1_555 1_555 1_555 yes
S(4) Ir(2) C(12) 107.7(4) 1_555 1_555 1_555 yes
S(4) Ir(2) C(13) 143.9(4) 1_555 1_555 1_555 yes
S(4) Ir(2) C(14) 156.4(3) 1_555 1_555 1_555 yes
S(4) Ir(2) C(15) 119.0(3) 1_555 1_555 1_555 yes
C(11) Ir(2) C(12) 37.7(5) 1_555 1_555 1_555 yes
C(11) Ir(2) C(13) 62.4(5) 1_555 1_555 1_555 yes
C(11) Ir(2) C(14) 62.6(5) 1_555 1_555 1_555 yes
C(11) Ir(2) C(15) 37.3(5) 1_555 1_555 1_555 yes
C(12) Ir(2) C(13) 37.7(5) 1_555 1_555 1_555 yes
C(12) Ir(2) C(14) 63.0(5) 1_555 1_555 1_555 yes
C(12) Ir(2) C(15) 62.9(5) 1_555 1_555 1_555 yes
C(13) Ir(2) C(14) 37.1(5) 1_555 1_555 1_555 yes
C(13) Ir(2) C(15) 62.3(5) 1_555 1_555 1_555 yes
C(14) Ir(2) C(15) 37.6(4) 1_555 1_555 1_555 yes
Ir(1) Mo(1) Ir(2) 75.74(3) 1_555 1_555 1_555 yes
Ir(1) Mo(1) Mo(2) 73.33(4) 1_555 1_555 1_555 yes
Ir(1) Mo(1) Cl(1) 88.70(8) 1_555 1_555 1_555 yes
Ir(1) Mo(1) Cl(2) 138.31(9) 1_555 1_555 1_555 yes
Ir(1) Mo(1) S(1) 51.45(8) 1_555 1_555 1_555 yes
Ir(1) Mo(1) S(2) 51.55(9) 1_555 1_555 1_555 yes
Ir(1) Mo(1) S(3) 109.16(8) 1_555 1_555 1_555 yes
Ir(1) Mo(1) O(2) 135.7(2) 1_555 1_555 1_555 yes
Ir(2) Mo(1) Mo(2) 74.48(3) 1_555 1_555 1_555 yes
Ir(2) Mo(1) Cl(1) 141.93(9) 1_555 1_555 1_555 yes
Ir(2) Mo(1) Cl(2) 86.65(8) 1_555 1_555 1_555 yes
Ir(2) Mo(1) S(1) 51.82(8) 1_555 1_555 1_555 yes
Ir(2) Mo(1) S(2) 110.68(9) 1_555 1_555 1_555 yes
Ir(2) Mo(1) S(3) 51.23(8) 1_555 1_555 1_555 yes
Ir(2) Mo(1) O(2) 133.1(2) 1_555 1_555 1_555 yes
Mo(2) Mo(1) Cl(1) 134.24(9) 1_555 1_555 1_555 yes
Mo(2) Mo(1) Cl(2) 137.76(9) 1_555 1_555 1_555 yes
Mo(2) Mo(1) S(1) 107.61(9) 1_555 1_555 1_555 yes
Mo(2) Mo(1) S(2) 51.80(9) 1_555 1_555 1_555 yes
Mo(2) Mo(1) S(3) 51.99(8) 1_555 1_555 1_555 yes
Mo(2) Mo(1) O(2) 83.0(2) 1_555 1_555 1_555 yes
Cl(1) Mo(1) Cl(2) 82.4(1) 1_555 1_555 1_555 yes
Cl(1) Mo(1) S(1) 91.3(1) 1_555 1_555 1_555 yes
Cl(1) Mo(1) S(2) 83.9(1) 1_555 1_555 1_555 yes
Cl(1) Mo(1) S(3) 161.6(1) 1_555 1_555 1_555 yes
Cl(1) Mo(1) O(2) 81.6(3) 1_555 1_555 1_555 yes
Cl(2) Mo(1) S(1) 88.0(1) 1_555 1_555 1_555 yes
Cl(2) Mo(1) S(2) 162.7(1) 1_555 1_555 1_555 yes
Cl(2) Mo(1) S(3) 86.7(1) 1_555 1_555 1_555 yes
Cl(2) Mo(1) O(2) 83.2(2) 1_555 1_555 1_555 yes
S(1) Mo(1) S(2) 102.9(1) 1_555 1_555 1_555 yes
S(1) Mo(1) S(3) 103.0(1) 1_555 1_555 1_555 yes
S(1) Mo(1) O(2) 169.3(2) 1_555 1_555 1_555 yes
S(2) Mo(1) S(3) 103.6(1) 1_555 1_555 1_555 yes
S(2) Mo(1) O(2) 84.4(3) 1_555 1_555 1_555 yes
S(3) Mo(1) O(2) 82.5(3) 1_555 1_555 1_555 yes
Mo(1) Mo(2) Cl(3) 133.29(10) 1_555 1_555 1_555 yes
Mo(1) Mo(2) Cl(4) 135.73(9) 1_555 1_555 1_555 yes
Mo(1) Mo(2) S(2) 50.44(8) 1_555 1_555 1_555 yes
Mo(1) Mo(2) S(3) 50.70(8) 1_555 1_555 1_555 yes
Mo(1) Mo(2) S(4) 76.22(7) 1_555 1_555 1_555 yes
Mo(1) Mo(2) O(1) 97.3(3) 1_555 1_555 1_555 yes
Cl(3) Mo(2) Cl(4) 84.2(1) 1_555 1_555 1_555 yes
Cl(3) Mo(2) S(2) 85.1(1) 1_555 1_555 1_555 yes
Cl(3) Mo(2) S(3) 167.6(1) 1_555 1_555 1_555 yes
Cl(3) Mo(2) S(4) 87.3(1) 1_555 1_555 1_555 yes
Cl(3) Mo(2) O(1) 100.2(3) 1_555 1_555 1_555 yes
Cl(4) Mo(2) S(2) 165.1(1) 1_555 1_555 1_555 yes
Cl(4) Mo(2) S(3) 87.8(1) 1_555 1_555 1_555 yes
Cl(4) Mo(2) S(4) 84.8(1) 1_555 1_555 1_555 yes
Cl(4) Mo(2) O(1) 97.3(3) 1_555 1_555 1_555 yes
S(2) Mo(2) S(3) 101.0(1) 1_555 1_555 1_555 yes
S(2) Mo(2) S(4) 84.4(1) 1_555 1_555 1_555 yes
S(2) Mo(2) O(1) 94.7(3) 1_555 1_555 1_555 yes
S(3) Mo(2) S(4) 82.6(1) 1_555 1_555 1_555 yes
S(3) Mo(2) O(1) 90.2(3) 1_555 1_555 1_555 yes
S(4) Mo(2) O(1) 172.4(3) 1_555 1_555 1_555 yes
Ir(1) S(1) Ir(2) 99.6(1) 1_555 1_555 1_555 yes
Ir(1) S(1) Mo(1) 77.52(10) 1_555 1_555 1_555 yes
Ir(2) S(1) Mo(1) 77.22(10) 1_555 1_555 1_555 yes
Ir(1) S(2) Mo(1) 76.7(1) 1_555 1_555 1_555 yes
Ir(1) S(2) Mo(2) 95.9(1) 1_555 1_555 1_555 yes
Mo(1) S(2) Mo(2) 77.8(1) 1_555 1_555 1_555 yes
Ir(2) S(3) Mo(1) 76.63(10) 1_555 1_555 1_555 yes
Ir(2) S(3) Mo(2) 97.6(1) 1_555 1_555 1_555 yes
Mo(1) S(3) Mo(2) 77.31(10) 1_555 1_555 1_555 yes
Ir(1) S(4) Ir(2) 96.4(1) 1_555 1_555 1_555 yes
Ir(1) S(4) Mo(2) 88.8(1) 1_555 1_555 1_555 yes
Ir(2) S(4) Mo(2) 90.26(10) 1_555 1_555 1_555 yes
Mo(1) O(2) C(21) 127.7(9) 1_555 1_555 1_555 yes
C(21) N(1) C(22) 120(1) 1_555 1_555 1_555 yes
C(21) N(1) C(23) 119(1) 1_555 1_555 1_555 yes
C(22) N(1) C(23) 119(1) 1_555 1_555 1_555 yes
C(24) N(2) C(25) 119(2) 1_555 1_555 1_555 yes
C(24) N(2) C(26) 121(2) 1_555 1_555 1_555 yes
C(25) N(2) C(26) 118(2) 1_555 1_555 1_555 yes
Ir(1) C(1) C(2) 69.1(8) 1_555 1_555 1_555 yes
Ir(1) C(1) C(5) 70.6(8) 1_555 1_555 1_555 yes
Ir(1) C(1) C(6) 127(1) 1_555 1_555 1_555 yes
C(2) C(1) C(5) 106(1) 1_555 1_555 1_555 yes
C(2) C(1) C(6) 123(1) 1_555 1_555 1_555 yes
C(5) C(1) C(6) 129(1) 1_555 1_555 1_555 yes
Ir(1) C(2) C(1) 73.3(8) 1_555 1_555 1_555 yes
Ir(1) C(2) C(3) 69.8(8) 1_555 1_555 1_555 yes
Ir(1) C(2) C(7) 126(1) 1_555 1_555 1_555 yes
C(1) C(2) C(3) 107(1) 1_555 1_555 1_555 yes
C(1) C(2) C(7) 124(2) 1_555 1_555 1_555 yes
C(3) C(2) C(7) 128(2) 1_555 1_555 1_555 yes
Ir(1) C(3) C(2) 72.6(8) 1_555 1_555 1_555 yes
Ir(1) C(3) C(4) 70.6(9) 1_555 1_555 1_555 yes
Ir(1) C(3) C(8) 123(1) 1_555 1_555 1_555 yes
C(2) C(3) C(4) 108(1) 1_555 1_555 1_555 yes
C(2) C(3) C(8) 123(1) 1_555 1_555 1_555 yes
C(4) C(3) C(8) 127(1) 1_555 1_555 1_555 yes
Ir(1) C(4) C(3) 73.3(9) 1_555 1_555 1_555 yes
Ir(1) C(4) C(5) 74.6(9) 1_555 1_555 1_555 yes
Ir(1) C(4) C(9) 124(1) 1_555 1_555 1_555 yes
C(3) C(4) C(5) 109(1) 1_555 1_555 1_555 yes
C(3) C(4) C(9) 122(1) 1_555 1_555 1_555 yes
C(5) C(4) C(9) 126(1) 1_555 1_555 1_555 yes
Ir(1) C(5) C(1) 73.4(9) 1_555 1_555 1_555 yes
Ir(1) C(5) C(4) 67.7(8) 1_555 1_555 1_555 yes
Ir(1) C(5) C(10) 125(1) 1_555 1_555 1_555 yes
C(1) C(5) C(4) 108(1) 1_555 1_555 1_555 yes
C(1) C(5) C(10) 125(1) 1_555 1_555 1_555 yes
C(4) C(5) C(10) 126(1) 1_555 1_555 1_555 yes
Ir(2) C(11) C(12) 69.9(8) 1_555 1_555 1_555 yes
Ir(2) C(11) C(15) 71.4(7) 1_555 1_555 1_555 yes
Ir(2) C(11) C(16) 124.1(9) 1_555 1_555 1_555 yes
C(12) C(11) C(15) 107(1) 1_555 1_555 1_555 yes
C(12) C(11) C(16) 127(1) 1_555 1_555 1_555 yes
C(15) C(11) C(16) 124(1) 1_555 1_555 1_555 yes
Ir(2) C(12) C(11) 72.3(8) 1_555 1_555 1_555 yes
Ir(2) C(12) C(13) 73.0(8) 1_555 1_555 1_555 yes
Ir(2) C(12) C(17) 127(1) 1_555 1_555 1_555 yes
C(11) C(12) C(13) 107(1) 1_555 1_555 1_555 yes
C(11) C(12) C(17) 126(1) 1_555 1_555 1_555 yes
C(13) C(12) C(17) 124(1) 1_555 1_555 1_555 yes
Ir(2) C(13) C(12) 69.4(7) 1_555 1_555 1_555 yes
Ir(2) C(13) C(14) 71.7(7) 1_555 1_555 1_555 yes
Ir(2) C(13) C(18) 123.2(9) 1_555 1_555 1_555 yes
C(12) C(13) C(14) 108(1) 1_555 1_555 1_555 yes
C(12) C(13) C(18) 126(1) 1_555 1_555 1_555 yes
C(14) C(13) C(18) 125(1) 1_555 1_555 1_555 yes
Ir(2) C(14) C(13) 71.1(7) 1_555 1_555 1_555 yes
Ir(2) C(14) C(15) 70.3(7) 1_555 1_555 1_555 yes
Ir(2) C(14) C(19) 127.9(9) 1_555 1_555 1_555 yes
C(13) C(14) C(15) 107(1) 1_555 1_555 1_555 yes
C(13) C(14) C(19) 126(1) 1_555 1_555 1_555 yes
C(15) C(14) C(19) 126(1) 1_555 1_555 1_555 yes
Ir(2) C(15) C(11) 71.3(7) 1_555 1_555 1_555 yes
Ir(2) C(15) C(14) 72.1(7) 1_555 1_555 1_555 yes
Ir(2) C(15) C(20) 126.4(9) 1_555 1_555 1_555 yes
C(11) C(15) C(14) 108(1) 1_555 1_555 1_555 yes
C(11) C(15) C(20) 125(1) 1_555 1_555 1_555 yes
C(14) C(15) C(20) 125(1) 1_555 1_555 1_555 yes
O(2) C(21) N(1) 121(1) 1_555 1_555 1_555 yes
O(3) C(24) N(2) 125(2) 1_555 1_555 1_555 yes

loop_
_geom_bond_atom_site_label_1
_geom_bond_atom_site_label_2
_geom_bond_distance
_geom_bond_site_symmetry_1
_geom_bond_site_symmetry_2
_geom_bond_publ_flag
Ir(1) Mo(1) 2.894(1) 1_555 1_555 yes
Ir(1) S(1) 2.318(3) 1_555 1_555 yes
Ir(1) S(2) 2.329(3) 1_555 1_555 yes
Ir(1) S(4) 2.381(3) 1_555 1_555 yes
Ir(1) C(1) 2.29(1) 1_555 1_555 yes
Ir(1) C(2) 2.23(1) 1_555 1_555 yes
Ir(1) C(3) 2.20(1) 1_555 1_555 yes
Ir(1) C(4) 2.16(1) 1_555 1_555 yes
Ir(1) C(5) 2.25(1) 1_555 1_555 yes
Ir(2) Mo(1) 2.893(1) 1_555 1_555 yes
Ir(2) S(1) 2.332(3) 1_555 1_555 yes
Ir(2) S(3) 2.318(3) 1_555 1_555 yes
Ir(2) S(4) 2.382(3) 1_555 1_555 yes
Ir(2) C(11) 2.22(1) 1_555 1_555 yes
Ir(2) C(12) 2.18(1) 1_555 1_555 yes
Ir(2) C(13) 2.23(1) 1_555 1_555 yes
Ir(2) C(14) 2.24(1) 1_555 1_555 yes
Ir(2) C(15) 2.22(1) 1_555 1_555 yes
Mo(1) Mo(2) 2.960(2) 1_555 1_555 yes
Mo(1) Cl(1) 2.512(3) 1_555 1_555 yes
Mo(1) Cl(2) 2.527(3) 1_555 1_555 yes
Mo(1) S(1) 2.304(3) 1_555 1_555 yes
Mo(1) S(2) 2.335(3) 1_555 1_555 yes
Mo(1) S(3) 2.348(3) 1_555 1_555 yes
Mo(1) O(2) 2.169(9) 1_555 1_555 yes
Mo(2) Cl(3) 2.498(3) 1_555 1_555 yes
Mo(2) Cl(4) 2.518(3) 1_555 1_555 yes
Mo(2) S(2) 2.380(4) 1_555 1_555 yes
Mo(2) S(3) 2.391(3) 1_555 1_555 yes
Mo(2) S(4) 2.611(3) 1_555 1_555 yes
Mo(2) O(1) 1.679(9) 1_555 1_555 yes
O(2) C(21) 1.26(2) 1_555 1_555 yes
O(3) C(24) 1.28(3) 1_555 1_555 yes
N(1) C(21) 1.32(2) 1_555 1_555 yes
N(1) C(22) 1.44(2) 1_555 1_555 yes
N(1) C(23) 1.45(2) 1_555 1_555 yes
N(2) C(24) 1.26(3) 1_555 1_555 yes
N(2) C(25) 1.36(3) 1_555 1_555 yes
N(2) C(26) 1.43(3) 1_555 1_555 yes
C(1) C(2) 1.46(2) 1_555 1_555 yes
C(1) C(5) 1.40(2) 1_555 1_555 yes
C(1) C(6) 1.49(2) 1_555 1_555 yes
C(2) C(3) 1.43(2) 1_555 1_555 yes
C(2) C(7) 1.52(2) 1_555 1_555 yes
C(3) C(4) 1.35(2) 1_555 1_555 yes
C(3) C(8) 1.50(2) 1_555 1_555 yes
C(4) C(5) 1.43(2) 1_555 1_555 yes
C(4) C(9) 1.54(2) 1_555 1_555 yes
C(5) C(10) 1.45(2) 1_555 1_555 yes
C(11) C(12) 1.42(2) 1_555 1_555 yes
C(11) C(15) 1.42(2) 1_555 1_555 yes
C(11) C(16) 1.51(2) 1_555 1_555 yes
C(12) C(13) 1.43(2) 1_555 1_555 yes
C(12) C(17) 1.49(2) 1_555 1_555 yes
C(13) C(14) 1.42(2) 1_555 1_555 yes
C(13) C(18) 1.50(2) 1_555 1_555 yes
C(14) C(15) 1.44(2) 1_555 1_555 yes
C(14) C(19) 1.51(2) 1_555 1_555 yes
C(15) C(20) 1.53(2) 1_555 1_555 yes
Ir(1) Ir(2) 3.552(1) 1_555 1_555 yes
Ir(1) Mo(2) 3.496(2) 1_555 1_555 yes
Ir(2) Mo(2) 3.542(1) 1_555 1_555 yes

loop_
_geom_contact_atom_site_label_1
_geom_contact_atom_site_label_2
_geom_contact_distance
_geom_contact_site_symmetry_1
_geom_contact_site_symmetry_2
_geom_contact_publ_flag
Ir(1) Ir(2) 3.552(1) 1_555 1_555 ?
Ir(1) Mo(2) 3.496(2) 1_555 1_555 ?
Ir(2) Mo(2) 3.542(1) 1_555 1_555 ?
